data_7235277
loop_
_publ_author_name
'Sun, Jibin'
'Lu, Xiaofeng'
'Shao, Jiafeng'
'Cui, Zili'
'Shao, Yu'
'Jiang, Guiyang'
'Yu, Wei'
'Shao, Xiangfeng'

_publ_section_title
;
 Straightforward access to aryl-substituted/fused
 1,3-dithiole-2-chalcogenones by Cu-catalyzed C--S coupling between aryl
 iodides and zinc--thiolate complex (TBA)2[Zn(DMIT)2]
;
_journal_issue 26
_journal_name_full 'RSC Advances'
_journal_page_first 10193
_journal_paper_doi 10.1039/c3ra41349g
_journal_volume 3
_journal_year 2013
_chemical_formula_moiety 'C9 H6 S6'
_chemical_formula_sum 'C9 H6 S6'
_chemical_formula_weight 306.53
_chemical_melting_point 480
_chemical_name_common 35a
_chemical_name_systematic
;
35a
;
_space_group_IT_number 61
_space_group_name_Hall '-P 2ac 2ab'
_space_group_name_H-M_alt 'P b c a'
_symmetry_cell_setting orthorhombic
_symmetry_space_group_name_H-M 'P b c a'
_atom_sites_solution_hydrogens geom
_atom_sites_solution_primary direct
_atom_sites_solution_secondary difmap
_audit_creation_method SHELXL-97
_cell_angle_alpha 90.00
_cell_angle_beta 90.00
_cell_angle_gamma 90.00
_cell_formula_units_Z 8
_cell_length_a 11.411(3)
_cell_length_b 11.3850(17)
_cell_length_c 19.507(3)
_cell_measurement_reflns_used 2427
_cell_measurement_temperature 293(2)
_cell_measurement_theta_max 26.32
_cell_measurement_theta_min 3.13
_cell_volume 2534.2(9)
_computing_cell_refinement 'CrysAlisPro, Agilent Technologies'
_computing_data_collection 'Aligent superNova'
_computing_data_reduction 'CrysAlisPro, Agilent Technologies'
_computing_molecular_graphics 'Ortep-3 for Windows (Farrugia, 1997)'
_computing_publication_material 'WinGX publication routines (Farrugia, 1999)'
_computing_structure_refinement 'SHELXL-97 (Sheldrick, 1997)'
_computing_structure_solution 'SHELXS-86 (Sheldrick, 1986)'
_diffrn_ambient_temperature 293(2)
_diffrn_detector_area_resol_mean 16.0733
_diffrn_measured_fraction_theta_full 0.877
_diffrn_measured_fraction_theta_max 0.877
_diffrn_measurement_device_type 'SuperNova, Dual, Cu at zero, Eos'
_diffrn_measurement_method '\w scans'
_diffrn_radiation_monochromator graphite
_diffrn_radiation_source 'SuperNova (Mo) X-ray Source'
_diffrn_radiation_type MoK\a
_diffrn_radiation_wavelength 0.71073
_diffrn_reflns_av_R_equivalents 0.0362
_diffrn_reflns_av_sigmaI/netI 0.0503
_diffrn_reflns_limit_h_max 12
_diffrn_reflns_limit_h_min -14
_diffrn_reflns_limit_k_max 10
_diffrn_reflns_limit_k_min -15
_diffrn_reflns_limit_l_max 10
_diffrn_reflns_limit_l_min -26
_diffrn_reflns_number 6833
_diffrn_reflns_theta_full 28.35
_diffrn_reflns_theta_max 28.35
_diffrn_reflns_theta_min 3.30
_exptl_absorpt_coefficient_mu 1.041
_exptl_absorpt_correction_T_max 1.00000
_exptl_absorpt_correction_T_min 0.65813
_exptl_absorpt_correction_type multi-scan
_exptl_absorpt_process_details
;
CrysAlisPro, Agilent Technologies,
Version 1.171.36.20 (release 27-06-2012 CrysAlis171 .NET)
(compiled Jul 11 2012,15:38:31)
Empirical absorption correction using spherical harmonics,
 implemented in SCALE3 ABSPACK scaling algorithm.
;
_exptl_crystal_colour brown
_exptl_crystal_density_diffrn 1.607
_exptl_crystal_density_meas ?
_exptl_crystal_density_method 'not measured'
_exptl_crystal_description block
_exptl_crystal_F_000 1248
_exptl_crystal_size_max 0.5
_exptl_crystal_size_mid 0.2
_exptl_crystal_size_min 0.1
_refine_diff_density_max 0.435
_refine_diff_density_min -0.409
_refine_diff_density_rms 0.093
_refine_ls_extinction_method none
_refine_ls_goodness_of_fit_ref 1.095
_refine_ls_hydrogen_treatment constr
_refine_ls_matrix_type full
_refine_ls_number_parameters 138
_refine_ls_number_reflns 2770
_refine_ls_number_restraints 0
_refine_ls_restrained_S_all 1.095
_refine_ls_R_factor_all 0.0586
_refine_ls_R_factor_gt 0.0402
_refine_ls_shift/su_max 0.002
_refine_ls_shift/su_mean 0.000
_refine_ls_structure_factor_coef Fsqd
_refine_ls_weighting_details 'calc w=1/[\s^2^(Fo^2^)+(0.0281P)^2^+3.0482P] where P=(Fo^2^+2Fc^2^)/3'
_refine_ls_weighting_scheme calc
_refine_ls_wR_factor_gt 0.0814
_refine_ls_wR_factor_ref 0.1085
_reflns_number_gt 2146
_reflns_number_total 2770
_reflns_threshold_expression >2sigma(I)
_cod_data_source_file c3ra41349g.cif
_cod_data_source_block 35a
_cod_depositor_comments
;
The following automatic conversions were performed:

data item '_symmetry_cell_setting' value 'Orthorhombic' was changed
to 'orthorhombic' in accordance with the
/home/saulius/struct/COD-crude-data/automatic-downloads/DataCite-retrospective/RSC/depositions/lib/dictionaries/cif_core.dic
dictionary named 'cif_core.dic' version 2.4.2 last updated on
2011-04-26.

data item '_exptl_crystal_density_meas' value 'not measured' was
changed to '?' -- the value is perceived as not measured.

Automatic conversion script
Id: cif_fix_values 6909 2019-04-08 15:41:33Z antanas 
;
_cod_original_cell_volume 2534.2(8)
_cod_database_code 7235277

loop_
_symmetry_equiv_pos_as_xyz
'x, y, z'
'-x+1/2, -y, z+1/2'
'x+1/2, -y+1/2, -z'
'-x, y+1/2, -z+1/2'
'-x, -y, -z'
'x-1/2, y, -z-1/2'
'-x-1/2, y-1/2, z'
'x, -y-1/2, z-1/2'

loop_
_atom_site_label
_atom_site_type_symbol
_atom_site_fract_x
_atom_site_fract_y
_atom_site_fract_z
_atom_site_U_iso_or_equiv
_atom_site_adp_type
_atom_site_occupancy
_atom_site_symmetry_multiplicity
_atom_site_calc_flag
_atom_site_refinement_flags
C1 C 0.3494(3) 0.2119(3) 0.49272(17) 0.0361(8) Uani 1 1 d .
C2 C 0.3676(3) 0.0230(3) 0.56978(17) 0.0374(8) Uani 1 1 d .
C3 C 0.4594(3) 0.0932(3) 0.59007(17) 0.0370(8) Uani 1 1 d .
C4 C 0.3665(3) -0.0890(3) 0.69277(17) 0.0340(7) Uani 1 1 d .
C5 C 0.4618(3) -0.0113(3) 0.71516(16) 0.0319(7) Uani 1 1 d .
C6 C 0.3023(3) -0.1376(3) 0.74627(18) 0.0361(8) Uani 1 1 d .
C7 C 0.4691(3) -0.0010(3) 0.78569(17) 0.0355(7) Uani 1 1 d .
C8 C 0.1986(3) -0.2233(3) 0.7438(2) 0.0459(9) Uani 1 1 d .
C9 C 0.5576(3) 0.0695(3) 0.8281(2) 0.0489(9) Uani 1 1 d .
H8A H 0.1649 -0.2226 0.6987 0.069 Uiso 1 1 calc R
H8B H 0.1406 -0.1998 0.7767 0.069 Uiso 1 1 calc R
H8C H 0.2255 -0.3011 0.7544 0.069 Uiso 1 1 calc R
H9A H 0.6304 0.0275 0.8303 0.073 Uiso 1 1 calc R
H9B H 0.5275 0.0808 0.8736 0.073 Uiso 1 1 calc R
H9C H 0.5703 0.1446 0.8069 0.073 Uiso 1 1 calc R
S1 S 0.30813(9) 0.31148(8) 0.43477(5) 0.0478(3) Uani 1 1 d .
S2 S 0.27268(9) 0.07912(7) 0.50542(5) 0.0416(2) Uani 1 1 d .
S3 S 0.47015(8) 0.23032(8) 0.54836(5) 0.0418(2) Uani 1 1 d .
S4 S 0.33904(9) -0.11991(7) 0.60410(5) 0.0437(3) Uani 1 1 d .
S5 S 0.56239(8) 0.05726(9) 0.65652(5) 0.0444(2) Uani 1 1 d .
S6 S 0.36131(8) -0.08954(8) 0.82478(4) 0.0400(2) Uani 1 1 d .

loop_
_atom_site_aniso_label
_atom_site_aniso_U_11
_atom_site_aniso_U_22
_atom_site_aniso_U_33
_atom_site_aniso_U_23
_atom_site_aniso_U_13
_atom_site_aniso_U_12
C1 0.049(2) 0.0336(15) 0.0258(16) 0.0002(14) 0.0042(16) 0.0034(14)
C2 0.048(2) 0.0378(16) 0.0263(16) 0.0030(15) 0.0021(16) -0.0012(15)
C3 0.0381(19) 0.0445(17) 0.0284(17) 0.0058(16) 0.0012(16) -0.0017(15)
C4 0.0411(19) 0.0325(15) 0.0284(17) -0.0004(14) 0.0015(16) 0.0020(13)
C5 0.0342(17) 0.0334(15) 0.0282(16) 0.0031(14) -0.0011(14) 0.0045(13)
C6 0.042(2) 0.0337(15) 0.0325(17) 0.0040(15) -0.0048(16) 0.0024(14)
C7 0.0356(18) 0.0388(16) 0.0320(17) 0.0017(15) -0.0005(15) 0.0072(14)
C8 0.047(2) 0.0450(18) 0.046(2) 0.0081(18) 0.0024(19) -0.0032(16)
C9 0.046(2) 0.058(2) 0.042(2) -0.0052(19) -0.0034(19) -0.0040(18)
S1 0.0599(6) 0.0434(5) 0.0400(5) 0.0117(4) -0.0048(5) 0.0015(4)
S2 0.0526(6) 0.0401(4) 0.0320(5) 0.0047(4) -0.0090(4) -0.0058(4)
S3 0.0462(5) 0.0436(5) 0.0357(5) 0.0079(4) -0.0024(4) -0.0074(4)
S4 0.0681(6) 0.0336(4) 0.0295(4) 0.0005(4) -0.0033(5) -0.0042(4)
S5 0.0355(5) 0.0610(6) 0.0366(5) 0.0136(5) -0.0007(4) -0.0019(4)
S6 0.0448(5) 0.0467(5) 0.0285(4) 0.0044(4) 0.0021(4) 0.0008(4)

loop_
_atom_type_symbol
_atom_type_description
_atom_type_scat_dispersion_real
_atom_type_scat_dispersion_imag
_atom_type_scat_source
C C 0.0033 0.0016 'International Tables Vol C Tables 4.2.6.8 and 6.1.1.4'
H H 0.0000 0.0000 'International Tables Vol C Tables 4.2.6.8 and 6.1.1.4'
S S 0.1246 0.1234 'International Tables Vol C Tables 4.2.6.8 and 6.1.1.4'

loop_
_geom_angle_atom_site_label_1
_geom_angle_atom_site_label_2
_geom_angle_atom_site_label_3
_geom_angle
S1 C1 S2 122.5(2)
S1 C1 S3 123.7(2)
S2 C1 S3 113.73(18)
C1 S2 C2 96.04(16)
C1 S3 C3 97.11(16)
C3 C2 S2 117.3(3)
C2 C3 S3 115.8(3)
C3 C2 S4 124.0(3)
C2 C3 S5 125.0(3)
S2 C2 S4 118.7(2)
S3 C3 S5 119.2(2)
C2 S4 C4 98.66(15)
C3 S5 C5 98.06(15)
C4 C5 S5 123.0(2)
C5 C4 S4 122.3(2)
C6 C4 S4 123.6(3)
C7 C5 S5 123.9(3)
C6 C4 C5 114.0(3)
C7 C5 C4 113.1(3)
C4 C6 S6 109.1(2)
C5 C7 S6 109.8(3)
C6 S6 C7 93.93(16)
C4 C6 C8 129.5(3)
C5 C7 C9 128.4(3)
C8 C6 S6 121.4(3)
C9 C7 S6 121.7(3)
C6 C8 H8A 109.5
C6 C8 H8B 109.5
C6 C8 H8C 109.5
C7 C9 H9A 109.5
C7 C9 H9B 109.5
C7 C9 H9C 109.5
H8A C8 H8B 109.5
H8A C8 H8C 109.5
H8B C8 H8C 109.5
H9A C9 H9B 109.5
H9A C9 H9C 109.5
H9B C9 H9C 109.5

loop_
_geom_bond_atom_site_label_1
_geom_bond_atom_site_label_2
_geom_bond_distance
S1 C1 1.669(3)
S3 C1 1.767(4)
S2 C1 1.764(3)
S2 C2 1.777(4)
S3 C3 1.765(3)
C3 C2 1.376(5)
S4 C2 1.789(3)
S5 C3 1.797(4)
S4 C4 1.793(3)
S5 C5 1.798(3)
C5 C4 1.468(4)
C6 C4 1.390(5)
C7 C5 1.383(4)
S6 C6 1.760(4)
S6 C7 1.764(4)
C6 C8 1.534(5)
C7 C9 1.532(5)
C8 H8A 0.9600
C8 H8B 0.9600
C8 H8C 0.9600
C9 H9A 0.9600
C9 H9B 0.9600
C9 H9C 0.9600
